data_4319580
loop_
_publ_author_name
'Kumiko Yoshioka'
'Hayato Kikuchi'
'Jun Mizutani'
'Kazuko Matsumoto'

_publ_section_title
;
 Redox-Associated \h1 to \h2 Conversion of Disulfide Ligands in Dinuclear
 Ruthenium Complexes
;
_journal_name_full 'Inorganic Chemistry'
_journal_page_first 2234
_journal_page_last 2239
_journal_paper_doi 10.1021/ic000392a
_journal_volume 40
_journal_year 2001
_chemical_formula_sum 'C18 H45 Br4 N3 O12 P4 Ru2 S2 Zn'
_chemical_formula_weight 1270.72
_space_group_IT_number 2
_symmetry_cell_setting triclinic
_symmetry_Int_Tables_number 2
_symmetry_space_group_name_Hall '-P 1'
_symmetry_space_group_name_H-M 'P -1'
_cell_angle_alpha 102.96(2)
_cell_angle_beta 102.02(2)
_cell_angle_gamma 109.10(2)
_cell_formula_units_Z 2
_cell_length_a 15.943(4)
_cell_length_b 17.703(4)
_cell_length_c 8.883(1)
_cell_measurement_reflns_used 15
_cell_measurement_temperature 223.2
_cell_measurement_theta_max 12.1
_cell_measurement_theta_min 10.1
_cell_volume 2198.1(9)
_computing_cell_refinement 'MSC/AFC Diffractometer Control'
_computing_data_collection 'MSC/AFC Diffractometer Control'
_computing_data_reduction 'teXsan Ver. 1.10'
_computing_publication_material 'teXsan Ver. 1.10'
_computing_structure_refinement 'teXsan Ver. 1.10'
_computing_structure_solution SHELXS86
_diffrn_measurement_device_type 'Rigaku AFC7R'
_diffrn_measurement_method \w-2\q
_diffrn_radiation_type 'Mo K\a'
_diffrn_radiation_wavelength 0.7107
_diffrn_reflns_av_R_equivalents 0.021
_diffrn_reflns_limit_h_max 0
_diffrn_reflns_limit_h_min 0
_diffrn_reflns_limit_k_max 0
_diffrn_reflns_limit_k_min 0
_diffrn_reflns_limit_l_max 0
_diffrn_reflns_limit_l_min 0
_diffrn_reflns_number 6914
_diffrn_standards_decay_% 13.88
_diffrn_standards_interval_count 150
_diffrn_standards_number 3
_exptl_absorpt_coefficient_mu 5.154
_exptl_absorpt_correction_T_max 0.999
_exptl_absorpt_correction_T_min 0.489
_exptl_absorpt_correction_type psi-scan
_exptl_absorpt_process_details '(North, Phillips & Mathews, 1968)'
_exptl_crystal_colour yellow
_exptl_crystal_density_diffrn 1.920
_exptl_crystal_density_method 'not measured'
_exptl_crystal_description plate
_exptl_crystal_size_max 0.400
_exptl_crystal_size_mid 0.200
_exptl_crystal_size_min 0.100
_refine_diff_density_max 0.95
_refine_diff_density_min -0.85
_refine_ls_extinction_method none
_refine_ls_goodness_of_fit_ref 1.158
_refine_ls_number_parameters 433
_refine_ls_number_reflns 4280
_refine_ls_R_factor_gt 0.0506
_refine_ls_shift/su_max 0.0030
_refine_ls_structure_factor_coef F
_refine_ls_weighting_details 'w = 1/[\s^2^(Fo) + 0.00133|Fo|^2^]'
_refine_ls_weighting_scheme calc
_refine_ls_wR_factor_ref 0.0750
_reflns_number_gt 3985
_reflns_number_total 0
_reflns_threshold_expression F^2^>2.0\s(F^2^)
_cod_data_source_file ic000392a_2.cif
_cod_data_source_block C18H45Br4N3O12P4S2Ru2Zn
_cod_original_cell_volume 2198(1)
_cod_original_sg_symbol_H-M 'P -1         '
_cod_original_formula_sum 'C18 H45 Br4 N3 O12 P4 S2 Ru2 Zn '
_cod_database_code 4319580

loop_
_symmetry_equiv_pos_as_xyz
x,y,z
-x,-y,-z

loop_
_atom_site_label
_atom_site_type_symbol
_atom_site_fract_x
_atom_site_fract_y
_atom_site_fract_z
_atom_site_U_iso_or_equiv
_atom_site_adp_type
_atom_site_occupancy
_atom_site_calc_flag
_atom_site_refinement_flags
_atom_site_disorder_assembly
_atom_site_disorder_group
Ru(1) Ru -0.19251(7) 0.13096(6) -0.0762(1) 0.0225(3) Uani 1.00 d . . .
Ru(2) Ru 0.03256(7) 0.25515(6) 0.1864(1) 0.0232(3) Uani 1.00 d . . .
Br(1) Br -0.04247(9) 0.22517(8) -0.1242(1) 0.0366(4) Uani 1.00 d . . .
Br(2) Br 0.6915(1) 0.4037(1) 0.1061(2) 0.0697(6) Uani 1.00 d . . .
Br(3) Br 0.4265(1) 0.2831(1) -0.1571(2) 0.0736(6) Uani 1.00 d . . .
Br(4) Br 0.5022(1) 0.2873(1) 0.3027(2) 0.0627(6) Uani 1.00 d . . .
Zn Zn 0.5347(1) 0.3544(1) 0.1063(2) 0.0482(5) Uani 1.00 d . . .
S(1) S -0.0940(2) 0.1179(2) 0.1453(3) 0.0259(8) Uani 1.00 d . . .
S(2) S -0.1183(2) 0.2259(2) 0.2109(3) 0.0288(9) Uani 1.00 d . . .
P(1) P -0.2159(2) 0.0260(2) -0.2933(4) 0.0294(9) Uani 1.00 d . . .
P(2) P -0.3186(2) 0.0618(2) -0.0202(4) 0.0261(9) Uani 1.00 d . . .
P(3) P 0.1001(3) 0.3918(2) 0.2174(4) 0.0366(10) Uani 1.00 d . . .
P(4) P 0.0945(3) 0.2688(2) 0.4435(4) 0.0357(10) Uani 1.00 d . . .
O(1) O -0.2611(7) 0.0288(6) -0.4696(10) 0.045(3) Uani 1.00 d . . .
O(2) O -0.2850(6) -0.0654(5) -0.3031(10) 0.040(3) Uani 1.00 d . . .
O(3) O -0.1249(6) 0.0124(6) -0.3249(10) 0.039(3) Uani 1.00 d . . .
O(4) O -0.4185(6) 0.0360(6) -0.142(1) 0.043(3) Uani 1.00 d . . .
O(5) O -0.3192(6) -0.0191(5) 0.0275(10) 0.034(3) Uani 1.00 d . . .
O(6) O -0.3357(6) 0.1121(5) 0.136(1) 0.038(3) Uani 1.00 d . . .
O(7) O 0.0424(7) 0.4295(6) 0.112(1) 0.051(3) Uani 1.00 d . . .
O(8) O 0.1343(8) 0.4536(6) 0.397(1) 0.054(3) Uani 1.00 d . . .
O(9) O 0.1940(7) 0.4233(6) 0.171(1) 0.052(3) Uani 1.00 d . . .
O(10) O 0.0816(9) 0.1809(6) 0.461(1) 0.065(4) Uani 1.00 d . . .
O(11a) O 0.209(2) 0.290(2) 0.494(2) 0.068(8) Uani 0.50 d P . .
O(11b) O 0.190(1) 0.344(1) 0.568(2) 0.050(6) Uani 0.50 d P . .
O(12a) O 0.094(2) 0.330(2) 0.594(2) 0.060(8) Uani 0.50 d P . .
O(12b) O 0.028(2) 0.284(1) 0.567(2) 0.039(6) Uani 0.50 d P . .
N(1) N -0.2642(7) 0.1849(6) -0.202(1) 0.028(3) Uani 1.00 d . . .
N(2) N 0.1355(7) 0.2236(6) 0.124(1) 0.032(3) Uani 1.00 d . . .
N(3) N 0.502(1) 0.456(1) 0.182(2) 0.077(6) Uani 1.00 d . . .
C(1) C -0.208(1) 0.096(1) -0.527(2) 0.067(6) Uani 1.00 d . . .
C(2) C -0.308(1) -0.1388(10) -0.438(2) 0.067(5) Uani 1.00 d . . .
C(3) C -0.0572(10) 0.0049(9) -0.202(2) 0.047(5) Uani 1.00 d . . .
C(4) C -0.458(1) -0.025(1) -0.307(2) 0.085(7) Uani 1.00 d . . .
C(5) C -0.3946(10) -0.0681(9) 0.084(2) 0.049(5) Uani 1.00 d . . .
C(6) C -0.346(1) 0.1920(9) 0.141(2) 0.050(5) Uani 1.00 d . . .
C(7) C -0.055(1) 0.4161(10) 0.101(2) 0.058(5) Uani 1.00 d . . .
C(8) C 0.181(1) 0.5439(8) 0.434(2) 0.066(5) Uani 1.00 d . . .
C(9) C 0.197(1) 0.3935(10) 0.000(2) 0.060(5) Uani 1.00 d . . .
C(10) C 0.111(1) 0.167(1) 0.615(2) 0.069(6) Uani 1.00 d . . .
C(11) C 0.277(1) 0.363(1) 0.528(3) 0.099(8) Uani 1.00 d . . .
C(12) C 0.021(1) 0.360(1) 0.606(2) 0.059(6) Uani 1.00 d . . .
C(13) C -0.308(1) 0.2182(10) -0.259(2) 0.044(4) Uani 1.00 d . . .
C(14) C -0.363(1) 0.260(1) -0.332(2) 0.081(7) Uani 1.00 d . . .
C(15) C 0.1857(10) 0.1974(9) 0.079(2) 0.038(4) Uani 1.00 d . . .
C(16) C 0.248(1) 0.162(1) 0.019(2) 0.054(5) Uani 1.00 d . . .
C(17) C 0.467(1) 0.498(1) 0.230(2) 0.068(6) Uani 1.00 d . . .
C(18) C 0.423(1) 0.553(1) 0.303(2) 0.074(7) Uani 1.00 d . . .

loop_
_atom_site_aniso_label
_atom_site_aniso_U_11
_atom_site_aniso_U_22
_atom_site_aniso_U_33
_atom_site_aniso_U_12
_atom_site_aniso_U_13
_atom_site_aniso_U_23
Ru(1) 0.0221(6) 0.0281(6) 0.0201(5) 0.0109(5) 0.0078(4) 0.0096(4)
Ru(2) 0.0206(6) 0.0269(6) 0.0221(5) 0.0081(4) 0.0067(4) 0.0092(4)
Br(1) 0.0370(8) 0.0429(8) 0.0297(7) 0.0101(7) 0.0139(6) 0.0161(6)
Br(2) 0.057(1) 0.064(1) 0.084(1) 0.0144(9) 0.0153(10) 0.0341(10)
Br(3) 0.075(1) 0.072(1) 0.0410(9) -0.003(1) 0.0024(9) 0.0168(8)
Br(4) 0.078(1) 0.081(1) 0.0430(9) 0.041(1) 0.0240(9) 0.0242(9)
Zn 0.055(1) 0.0410(10) 0.0416(10) 0.0191(9) 0.0063(9) 0.0080(8)
S(1) 0.024(2) 0.030(2) 0.024(2) 0.009(1) 0.007(1) 0.012(1)
S(2) 0.029(2) 0.035(2) 0.024(2) 0.013(1) 0.011(1) 0.006(1)
P(1) 0.030(2) 0.039(2) 0.019(2) 0.014(2) 0.008(1) 0.011(1)
P(2) 0.021(2) 0.034(2) 0.025(2) 0.012(1) 0.008(1) 0.008(1)
P(3) 0.036(2) 0.032(2) 0.036(2) 0.007(2) 0.007(2) 0.014(2)
P(4) 0.041(2) 0.031(2) 0.028(2) 0.012(2) 0.002(2) 0.008(2)
O(1) 0.049(6) 0.064(6) 0.024(5) 0.023(5) 0.010(5) 0.015(5)
O(2) 0.045(6) 0.031(5) 0.030(5) -0.001(4) 0.012(4) 0.004(4)
O(3) 0.038(6) 0.051(6) 0.032(5) 0.017(5) 0.025(4) 0.008(4)
O(4) 0.025(5) 0.059(6) 0.041(5) 0.021(5) 0.002(4) 0.008(5)
O(5) 0.028(5) 0.043(5) 0.041(5) 0.021(4) 0.020(4) 0.015(4)
O(6) 0.038(6) 0.038(5) 0.041(5) 0.012(4) 0.026(5) 0.010(4)
O(7) 0.052(7) 0.036(5) 0.056(6) 0.011(5) 0.008(5) 0.015(5)
O(8) 0.070(8) 0.035(5) 0.041(6) 0.005(5) 0.015(5) 0.009(4)
O(9) 0.046(6) 0.039(6) 0.055(6) -0.008(5) 0.017(5) 0.020(5)
O(10) 0.12(1) 0.054(7) 0.029(5) 0.047(7) 0.014(6) 0.019(5)
O(11a) 0.05(1) 0.09(2) 0.04(1) 0.00(1) -0.01(1) 0.01(1)
O(11b) 0.05(2) 0.03(1) 0.05(1) 0.01(1) -0.01(1) -0.005(10)
O(12a) 0.08(2) 0.06(2) 0.04(1) 0.05(2) -0.01(1) 0.00(1)
O(12b) 0.06(1) 0.03(1) 0.015(9) 0.01(1) 0.01(1) -0.006(8)
N(1) 0.030(6) 0.029(6) 0.022(5) 0.013(5) 0.005(5) 0.003(5)
N(2) 0.028(6) 0.030(6) 0.035(6) 0.012(5) 0.006(5) 0.008(5)
N(3) 0.09(1) 0.08(1) 0.07(1) 0.05(1) 0.007(9) 0.022(9)
C(1) 0.07(1) 0.10(1) 0.037(9) 0.02(1) 0.019(9) 0.046(9)
C(2) 0.09(1) 0.043(9) 0.046(9) 0.007(9) 0.027(9) -0.013(8)
C(3) 0.035(9) 0.056(9) 0.048(9) 0.018(8) 0.009(7) 0.015(8)
C(4) 0.04(1) 0.15(2) 0.040(9) 0.03(1) 0.001(8) -0.01(1)
C(5) 0.035(9) 0.046(9) 0.065(10) 0.004(7) 0.032(8) 0.018(8)
C(6) 0.05(1) 0.043(9) 0.067(10) 0.031(8) 0.028(8) 0.008(8)
C(7) 0.05(1) 0.054(10) 0.07(1) 0.025(9) 0.008(9) 0.038(9)
C(8) 0.09(1) 0.015(7) 0.06(1) 0.001(8) 0.007(10) -0.002(7)
C(9) 0.07(1) 0.047(9) 0.049(9) 0.006(9) 0.023(9) 0.014(8)
C(10) 0.10(1) 0.10(1) 0.039(9) 0.06(1) 0.019(9) 0.050(9)
C(11) 0.04(1) 0.07(1) 0.17(2) 0.01(1) 0.02(1) 0.05(1)
C(12) 0.09(1) 0.06(1) 0.051(9) 0.06(1) 0.034(9) 0.014(8)
C(13) 0.041(9) 0.062(10) 0.032(8) 0.024(8) 0.011(7) 0.015(7)
C(14) 0.11(2) 0.12(2) 0.07(1) 0.09(1) 0.02(1) 0.06(1)
C(15) 0.031(8) 0.051(9) 0.038(8) 0.020(8) 0.011(7) 0.021(7)
C(16) 0.05(1) 0.08(1) 0.059(10) 0.043(9) 0.033(9) 0.034(9)
C(17) 0.06(1) 0.033(9) 0.08(1) 0.004(9) -0.01(1) 0.009(9)
C(18) 0.07(1) 0.08(1) 0.09(1) 0.05(1) 0.04(1) 0.02(1)

loop_
_atom_type_symbol
_atom_type_description
_atom_type_scat_dispersion_real
_atom_type_scat_dispersion_imag
_atom_type_scat_source
C C 0.003 0.002
;International Tables for Crystallography
(1992, Vol. C, Tables 4.2.6.8 and 6.1.1.1)
;
H H 0.000 0.000
;International Tables for Crystallography
(1992, Vol. C, Table 6.1.1.2)
;
O O 0.011 0.006
;International Tables for Crystallography
(1992, Vol. C, Tables 4.2.6.8 and 6.1.1.1)
;
N N 0.006 0.003
;International Tables for Crystallography
(1992, Vol. C, Tables 4.2.6.8 and 6.1.1.1)
;
Ru Ru -1.259 0.836
;International Tables for Crystallography
(1992, Vol. C, Tables 4.2.6.8 and 6.1.1.1)
;
S S 0.125 0.123
;International Tables for Crystallography
(1992, Vol. C, Tables 4.2.6.8 and 6.1.1.1)
;
P P 0.102 0.094
;International Tables for Crystallography
(1992, Vol. C, Tables 4.2.6.8 and 6.1.1.1)
;
Br Br -0.290 2.459
;International Tables for Crystallography
(1992, Vol. C, Tables 4.2.6.8 and 6.1.1.1)
;
Zn Zn 0.284 1.430
;International Tables for Crystallography
(1992, Vol. C, Tables 4.2.6.8 and 6.1.1.1)
;

loop_
_geom_angle_atom_site_label_1
_geom_angle_atom_site_label_2
_geom_angle_atom_site_label_3
_geom_angle
_geom_angle_site_symmetry_1
_geom_angle_site_symmetry_2
_geom_angle_site_symmetry_3
_geom_angle_publ_flag
Br(1) Ru(1) S(1) 87.60(8) . 1_555 1_555 yes
Br(1) Ru(1) S(2) 84.50(8) . 1_555 1_555 yes
Br(1) Ru(1) P(1) 90.37(9) . 1_555 1_555 yes
Br(1) Ru(1) P(2) 174.84(10) . 1_555 1_555 yes
Br(1) Ru(1) N(1) 88.1(3) . 1_555 1_555 yes
S(1) Ru(1) S(2) 50.0(1) . 1_555 1_555 yes
S(1) Ru(1) P(1) 106.9(1) . 1_555 1_555 yes
S(1) Ru(1) P(2) 92.1(1) . 1_555 1_555 yes
S(1) Ru(1) N(1) 158.0(3) . 1_555 1_555 yes
S(2) Ru(1) P(1) 156.4(1) . 1_555 1_555 yes
S(2) Ru(1) P(2) 91.4(1) . 1_555 1_555 yes
S(2) Ru(1) N(1) 108.1(3) . 1_555 1_555 yes
P(1) Ru(1) P(2) 94.6(1) . 1_555 1_555 yes
P(1) Ru(1) N(1) 94.7(3) . 1_555 1_555 yes
P(2) Ru(1) N(1) 90.2(3) . 1_555 1_555 yes
Br(1) Ru(2) S(1) 84.62(7) . 1_555 1_555 yes
Br(1) Ru(2) S(2) 87.13(8) . 1_555 1_555 yes
Br(1) Ru(2) P(3) 89.82(10) . 1_555 1_555 yes
Br(1) Ru(2) P(4) 175.0(1) . 1_555 1_555 yes
Br(1) Ru(2) N(2) 86.6(3) . 1_555 1_555 yes
S(1) Ru(2) S(2) 50.1(1) . 1_555 1_555 yes
S(1) Ru(2) P(3) 158.3(1) . 1_555 1_555 yes
S(1) Ru(2) P(4) 91.8(1) . 1_555 1_555 yes
S(1) Ru(2) N(2) 104.5(3) . 1_555 1_555 yes
S(2) Ru(2) P(3) 108.8(1) . 1_555 1_555 yes
S(2) Ru(2) P(4) 93.3(1) . 1_555 1_555 yes
S(2) Ru(2) N(2) 154.4(3) . 1_555 1_555 yes
P(3) Ru(2) P(4) 94.8(1) . 1_555 1_555 yes
P(3) Ru(2) N(2) 96.0(3) . 1_555 1_555 yes
P(4) Ru(2) N(2) 90.9(3) . 1_555 1_555 yes
Ru(1) Br(1) Ru(2) 83.73(4) . 1_555 1_555 yes
Br(2) Zn Br(3) 114.51(10) . 1_555 1_555 yes
Br(2) Zn Br(4) 113.21(10) . 1_555 1_555 yes
Br(2) Zn N(3) 102.1(4) . 1_555 1_555 yes
Br(3) Zn Br(4) 116.05(9) . 1_555 1_555 yes
Br(3) Zn N(3) 100.3(5) . 1_555 1_555 yes
Br(4) Zn N(3) 108.6(5) . 1_555 1_555 yes
Ru(1) S(1) Ru(2) 92.26(10) . 1_555 1_555 yes
Ru(1) S(1) S(2) 68.7(1) . 1_555 1_555 yes
Ru(2) S(1) S(2) 61.6(1) . 1_555 1_555 yes
Ru(1) S(2) Ru(2) 91.9(1) . 1_555 1_555 yes
Ru(1) S(2) S(1) 61.3(1) . 1_555 1_555 yes
Ru(2) S(2) S(1) 68.3(1) . 1_555 1_555 yes
Ru(1) P(1) O(1) 118.9(4) . 1_555 1_555 yes
Ru(1) P(1) O(2) 115.4(3) . 1_555 1_555 yes
Ru(1) P(1) O(3) 117.2(4) . 1_555 1_555 yes
O(1) P(1) O(2) 100.1(5) . 1_555 1_555 yes
O(1) P(1) O(3) 97.8(5) . 1_555 1_555 yes
O(2) P(1) O(3) 104.4(5) . 1_555 1_555 yes
Ru(1) P(2) O(4) 120.0(4) . 1_555 1_555 yes
Ru(1) P(2) O(5) 115.4(3) . 1_555 1_555 yes
Ru(1) P(2) O(6) 115.4(3) . 1_555 1_555 yes
O(4) P(2) O(5) 106.4(5) . 1_555 1_555 yes
O(4) P(2) O(6) 96.7(5) . 1_555 1_555 yes
O(5) P(2) O(6) 99.7(5) . 1_555 1_555 yes
Ru(2) P(3) O(7) 116.9(4) . 1_555 1_555 yes
Ru(2) P(3) O(8) 115.9(4) . 1_555 1_555 yes
Ru(2) P(3) O(9) 117.9(4) . 1_555 1_555 yes
O(7) P(3) O(8) 105.1(6) . 1_555 1_555 yes
O(7) P(3) O(9) 98.8(5) . 1_555 1_555 yes
O(8) P(3) O(9) 99.4(5) . 1_555 1_555 yes
Ru(2) P(4) O(10) 109.6(4) . 1_555 1_555 yes
Ru(2) P(4) O(11a) 113.6(7) . 1_555 1_555 yes
Ru(2) P(4) O(11b) 125.9(8) . 1_555 1_555 yes
Ru(2) P(4) O(12a) 127.8(8) . 1_555 1_555 yes
Ru(2) P(4) O(12b) 114.9(7) . 1_555 1_555 yes
O(10) P(4) O(11a) 86(1) . 1_555 1_555 yes
O(10) P(4) O(11b) 113.8(8) . 1_555 1_555 yes
O(10) P(4) O(12a) 112(1) . 1_555 1_555 yes
O(10) P(4) O(12b) 92.1(8) . 1_555 1_555 yes
O(11a) P(4) O(11b) 42.6(10) . 1_555 1_555 yes
O(11a) P(4) O(12a) 98(1) . 1_555 1_555 yes
O(11a) P(4) O(12b) 129(1) . 1_555 1_555 yes
O(11b) P(4) O(12a) 58(1) . 1_555 1_555 yes
O(11b) P(4) O(12b) 94(1) . 1_555 1_555 yes
O(12a) P(4) O(12b) 36(1) . 1_555 1_555 yes
P(1) O(1) C(1) 118.6(9) . 1_555 1_555 yes
P(1) O(2) C(2) 121.5(9) . 1_555 1_555 yes
P(1) O(3) C(3) 121.9(8) . 1_555 1_555 yes
P(2) O(4) C(4) 126.7(9) . 1_555 1_555 yes
P(2) O(5) C(5) 122.2(8) . 1_555 1_555 yes
P(2) O(6) C(6) 119.5(8) . 1_555 1_555 yes
P(3) O(7) C(7) 122.9(9) . 1_555 1_555 yes
P(3) O(8) C(8) 121.6(9) . 1_555 1_555 yes
P(3) O(9) C(9) 121.9(9) . 1_555 1_555 yes
P(4) O(10) C(10) 124(1) . 1_555 1_555 yes
P(4) O(11a) C(11) 126(2) . 1_555 1_555 yes
P(4) O(11b) C(11) 121(1) . 1_555 1_555 yes
P(4) O(12a) C(12) 125(1) . 1_555 1_555 yes
P(4) O(12b) C(12) 118(1) . 1_555 1_555 yes
Ru(1) N(1) C(13) 173.0(10) . 1_555 1_555 yes
Ru(2) N(2) C(15) 172(1) . 1_555 1_555 yes
Zn N(3) C(17) 162(1) . 1_555 1_555 yes
O(11a) C(11) O(11b) 51(1) . 1_555 1_555 yes
O(12a) C(12) O(12b) 42(1) . 1_555 1_555 yes
N(1) C(13) C(14) 179(1) . 1_555 1_555 yes
N(2) C(15) C(16) 178(1) . 1_555 1_555 yes
N(3) C(17) C(18) 176(2) . 1_555 1_555 yes

loop_
_geom_bond_atom_site_label_1
_geom_bond_atom_site_label_2
_geom_bond_distance
_geom_bond_site_symmetry_1
_geom_bond_site_symmetry_2
_geom_bond_publ_flag
Ru(1) Br(1) 2.611(2) . . yes
Ru(1) S(1) 2.355(3) . . yes
Ru(1) S(2) 2.500(3) . . yes
Ru(1) P(1) 2.225(3) . . yes
Ru(1) P(2) 2.206(3) . . yes
Ru(1) N(1) 2.03(1) . . yes
Ru(2) Br(1) 2.623(2) . . yes
Ru(2) S(1) 2.489(3) . . yes
Ru(2) S(2) 2.357(3) . . yes
Ru(2) P(3) 2.227(4) . . yes
Ru(2) P(4) 2.215(3) . . yes
Ru(2) N(2) 2.04(1) . . yes
Br(2) Zn 2.369(2) . . yes
Br(3) Zn 2.372(2) . . yes
Br(4) Zn 2.365(3) . . yes
Zn N(3) 2.05(2) . . yes
S(1) S(2) 2.056(4) . . yes
P(1) O(1) 1.600(9) . . yes
P(1) O(2) 1.604(9) . . yes
P(1) O(3) 1.616(9) . . yes
P(2) O(4) 1.583(9) . . yes
P(2) O(5) 1.580(9) . . yes
P(2) O(6) 1.596(9) . . yes
P(3) O(7) 1.58(1) . . yes
P(3) O(8) 1.579(10) . . yes
P(3) O(9) 1.59(1) . . yes
P(4) O(10) 1.55(1) . . yes
P(4) O(11a) 1.67(2) . . yes
P(4) O(11b) 1.62(2) . . yes
P(4) O(12a) 1.52(2) . . yes
P(4) O(12b) 1.71(2) . . yes
O(1) C(1) 1.48(2) . . yes
O(2) C(2) 1.44(2) . . yes
O(3) C(3) 1.43(2) . . yes
O(4) C(4) 1.47(2) . . yes
O(5) C(5) 1.49(1) . . yes
O(6) C(6) 1.47(2) . . yes
O(7) C(7) 1.46(2) . . yes
O(8) C(8) 1.45(2) . . yes
O(9) C(9) 1.51(2) . . yes
O(10) C(10) 1.46(2) . . yes
O(11a) C(11) 1.32(3) . . yes
O(11b) C(11) 1.45(3) . . yes
O(12a) C(12) 1.45(3) . . yes
O(12b) C(12) 1.36(2) . . yes
N(1) C(13) 1.16(2) . . yes
N(2) C(15) 1.15(2) . . yes
N(3) C(17) 1.13(2) . . yes
C(13) C(14) 1.46(2) . . yes
C(15) C(16) 1.46(2) . . yes
C(17) C(18) 1.48(3) . . yes

loop_
_geom_contact_atom_site_label_1
_geom_contact_atom_site_label_2
_geom_contact_distance
_geom_contact_site_symmetry_1
_geom_contact_site_symmetry_2
_geom_contact_publ_flag
Ru(1) Br(1) 2.611(2) . . ?
Ru(2) Br(1) 2.623(2) . . ?
Br(1) O(12b) 3.42(2) . 1_554 ?
Br(2) C(2) 3.59(1) . 2_554 ?
O(2) C(16) 3.42(2) . 2_555 ?
O(4) C(5) 3.33(2) . 2_455 ?
O(5) C(16) 3.08(2) . 2_555 ?
O(6) C(1) 3.39(2) . 1_556 ?
O(9) C(18) 3.39(2) . . ?
O(10) C(3) 3.42(2) . 2_555 ?
O(11a) C(2) 3.52(4) . 2_555 ?
O(12a) C(9) 3.39(3) . 1_556 ?
C(5) C(16) 3.44(2) . 2_555 ?

loop_
_geom_torsion_atom_site_label_1
_geom_torsion_atom_site_label_2
_geom_torsion_atom_site_label_3
_geom_torsion_atom_site_label_4
_geom_torsion
_geom_torsion_site_symmetry_1
_geom_torsion_site_symmetry_2
_geom_torsion_site_symmetry_3
_geom_torsion_site_symmetry_4
_geom_torsion_publ_flag
Ru(1) Br(1) Ru(2) S(1) 23.91(8) 1_555 1_555 1_555 1_555 yes
Ru(1) Br(1) Ru(2) S(2) -26.29(9) 1_555 1_555 1_555 1_555 yes
Ru(1) Br(1) Ru(2) P(3) -135.1(1) 1_555 1_555 1_555 1_555 yes
Ru(1) Br(1) Ru(2) P(4) 68(1) 1_555 1_555 1_555 1_555 yes
Ru(1) Br(1) Ru(2) N(2) 128.9(3) 1_555 1_555 1_555 1_555 yes
Ru(1) S(1) Ru(2) Br(1) -26.56(8) 1_555 1_555 1_555 1_555 yes
Ru(1) S(1) Ru(2) S(2) 64.2(1) 1_555 1_555 1_555 1_555 yes
Ru(1) S(1) Ru(2) P(3) 49.2(3) 1_555 1_555 1_555 1_555 yes
Ru(1) S(1) Ru(2) P(4) 157.0(1) 1_555 1_555 1_555 1_555 yes
Ru(1) S(1) Ru(2) N(2) -111.6(3) 1_555 1_555 1_555 1_555 yes
Ru(1) S(1) S(2) Ru(2) -105.02(9) 1_555 1_555 1_555 1_555 yes
Ru(1) S(2) Ru(2) Br(1) 27.39(8) 1_555 1_555 1_555 1_555 yes
Ru(1) S(2) Ru(2) S(1) -58.0(1) 1_555 1_555 1_555 1_555 yes
Ru(1) S(2) Ru(2) P(3) 116.2(1) 1_555 1_555 1_555 1_555 yes
Ru(1) S(2) Ru(2) P(4) -147.6(1) 1_555 1_555 1_555 1_555 yes
Ru(1) S(2) Ru(2) N(2) -48.6(7) 1_555 1_555 1_555 1_555 yes
Ru(1) S(2) S(1) Ru(2) 105.02(9) 1_555 1_555 1_555 1_555 yes
Ru(1) P(1) O(1) C(1) 65(1) 1_555 1_555 1_555 1_555 yes
Ru(1) P(1) O(2) C(2) 178(1) 1_555 1_555 1_555 1_555 yes
Ru(1) P(1) O(3) C(3) 51(1) 1_555 1_555 1_555 1_555 yes
Ru(1) P(2) O(4) C(4) 66(1) 1_555 1_555 1_555 1_555 yes
Ru(1) P(2) O(5) C(5) 174.0(8) 1_555 1_555 1_555 1_555 yes
Ru(1) P(2) O(6) C(6) 59.5(10) 1_555 1_555 1_555 1_555 yes
Ru(1) N(1) C(13) C(14) 100.2 1_555 1_555 1_555 1_555 yes
Ru(2) Br(1) Ru(1) S(1) -25.27(8) 1_555 1_555 1_555 1_555 yes
Ru(2) Br(1) Ru(1) S(2) 24.77(8) 1_555 1_555 1_555 1_555 yes
Ru(2) Br(1) Ru(1) P(1) -132.15(9) 1_555 1_555 1_555 1_555 yes
Ru(2) Br(1) Ru(1) P(2) 61(1) 1_555 1_555 1_555 1_555 yes
Ru(2) Br(1) Ru(1) N(1) 133.1(3) 1_555 1_555 1_555 1_555 yes
Ru(2) S(1) Ru(1) Br(1) 26.58(8) 1_555 1_555 1_555 1_555 yes
Ru(2) S(1) Ru(1) S(2) -58.2(1) 1_555 1_555 1_555 1_555 yes
Ru(2) S(1) Ru(1) P(1) 116.2(1) 1_555 1_555 1_555 1_555 yes
Ru(2) S(1) Ru(1) P(2) -148.3(1) 1_555 1_555 1_555 1_555 yes
Ru(2) S(1) Ru(1) N(1) -52.5(8) 1_555 1_555 1_555 1_555 yes
Ru(2) S(2) Ru(1) Br(1) -27.63(8) 1_555 1_555 1_555 1_555 yes
Ru(2) S(2) Ru(1) S(1) 63.9(1) 1_555 1_555 1_555 1_555 yes
Ru(2) S(2) Ru(1) P(1) 50.6(3) 1_555 1_555 1_555 1_555 yes
Ru(2) S(2) Ru(1) P(2) 155.5(1) 1_555 1_555 1_555 1_555 yes
Ru(2) S(2) Ru(1) N(1) -113.9(3) 1_555 1_555 1_555 1_555 yes
Ru(2) P(3) O(7) C(7) 49(1) 1_555 1_555 1_555 1_555 yes
Ru(2) P(3) O(8) C(8) 178(1) 1_555 1_555 1_555 1_555 yes
Ru(2) P(3) O(9) C(9) 63(1) 1_555 1_555 1_555 1_555 yes
Ru(2) P(4) O(10) C(10) -177(1) 1_555 1_555 1_555 1_555 yes
Ru(2) P(4) O(11a) C(11) 79(2) 1_555 1_555 1_555 1_555 yes
Ru(2) P(4) O(11b) C(11) -54(1) 1_555 1_555 1_555 1_555 yes
Ru(2) P(4) O(12a) C(12) 31(3) 1_555 1_555 1_555 1_555 yes
Ru(2) P(4) O(12b) C(12) -72(1) 1_555 1_555 1_555 1_555 yes
Ru(2) N(2) C(15) C(16) -2(73) 1_555 1_555 1_555 1_555 yes
Br(1) Ru(1) S(1) S(2) 84.8(1) 1_555 1_555 1_555 1_555 yes
Br(1) Ru(1) S(2) S(1) -91.5(1) 1_555 1_555 1_555 1_555 yes
Br(1) Ru(1) P(1) O(1) -79.0(4) 1_555 1_555 1_555 1_555 yes
Br(1) Ru(1) P(1) O(2) 161.9(4) 1_555 1_555 1_555 1_555 yes
Br(1) Ru(1) P(1) O(3) 38.3(4) 1_555 1_555 1_555 1_555 yes
Br(1) Ru(1) P(2) O(4) 101(1) 1_555 1_555 1_555 1_555 yes
Br(1) Ru(1) P(2) O(5) -129(1) 1_555 1_555 1_555 1_555 yes
Br(1) Ru(1) P(2) O(6) -13(1) 1_555 1_555 1_555 1_555 yes
Br(1) Ru(1) N(1) C(13) -123(8) 1_555 1_555 1_555 1_555 yes
Br(1) Ru(2) S(1) S(2) -90.8(1) 1_555 1_555 1_555 1_555 yes
Br(1) Ru(2) S(2) S(1) 85.4(1) 1_555 1_555 1_555 1_555 yes
Br(1) Ru(2) P(3) O(7) 36.4(5) 1_555 1_555 1_555 1_555 yes
Br(1) Ru(2) P(3) O(8) 161.3(5) 1_555 1_555 1_555 1_555 yes
Br(1) Ru(2) P(3) O(9) -81.1(4) 1_555 1_555 1_555 1_555 yes
Br(1) Ru(2) P(4) O(10) -9(1) 1_555 1_555 1_555 1_555 yes
Br(1) Ru(2) P(4) O(11a) 84(1) 1_555 1_555 1_555 1_555 yes
Br(1) Ru(2) P(4) O(11b) 132(1) 1_555 1_555 1_555 1_555 yes
Br(1) Ru(2) P(4) O(12a) -152(1) 1_555 1_555 1_555 1_555 yes
Br(1) Ru(2) P(4) O(12b) -111(1) 1_555 1_555 1_555 1_555 yes
Br(1) Ru(2) N(2) C(15) -58(7) 1_555 1_555 1_555 1_555 yes
Br(2) Zn N(3) C(17) 79(5) 1_555 1_555 1_555 1_555 yes
Br(3) Zn N(3) C(17) -38(5) 1_555 1_555 1_555 1_555 yes
Br(4) Zn N(3) C(17) -160(5) 1_555 1_555 1_555 1_555 yes
Zn N(3) C(17) C(18) 77(32) 1_555 1_555 1_555 1_555 yes
S(1) Ru(1) P(1) O(1) -166.6(4) 1_555 1_555 1_555 1_555 yes
S(1) Ru(1) P(1) O(2) 74.3(4) 1_555 1_555 1_555 1_555 yes
S(1) Ru(1) P(1) O(3) -49.3(4) 1_555 1_555 1_555 1_555 yes
S(1) Ru(1) P(2) O(4) -172.2(4) 1_555 1_555 1_555 1_555 yes
S(1) Ru(1) P(2) O(5) -42.9(4) 1_555 1_555 1_555 1_555 yes
S(1) Ru(1) P(2) O(6) 72.7(4) 1_555 1_555 1_555 1_555 yes
S(1) Ru(1) N(1) C(13) -44(9) 1_555 1_555 1_555 1_555 yes
S(1) Ru(2) P(3) O(7) -38.4(6) 1_555 1_555 1_555 1_555 yes
S(1) Ru(2) P(3) O(8) 86.5(6) 1_555 1_555 1_555 1_555 yes
S(1) Ru(2) P(3) O(9) -155.9(5) 1_555 1_555 1_555 1_555 yes
S(1) Ru(2) P(4) O(10) 34.4(6) 1_555 1_555 1_555 1_555 yes
S(1) Ru(2) P(4) O(11a) 128(1) 1_555 1_555 1_555 1_555 yes
S(1) Ru(2) P(4) O(11b) 176(1) 1_555 1_555 1_555 1_555 yes
S(1) Ru(2) P(4) O(12a) -108(1) 1_555 1_555 1_555 1_555 yes
S(1) Ru(2) P(4) O(12b) -67.6(7) 1_555 1_555 1_555 1_555 yes
S(1) Ru(2) N(2) C(15) 25(7) 1_555 1_555 1_555 1_555 yes
S(1) S(2) Ru(1) P(1) -13.3(3) 1_555 1_555 1_555 1_555 yes
S(1) S(2) Ru(1) P(2) 91.6(1) 1_555 1_555 1_555 1_555 yes
S(1) S(2) Ru(1) N(1) -177.7(3) 1_555 1_555 1_555 1_555 yes
S(1) S(2) Ru(2) P(3) 174.2(1) 1_555 1_555 1_555 1_555 yes
S(1) S(2) Ru(2) P(4) -89.6(1) 1_555 1_555 1_555 1_555 yes
S(1) S(2) Ru(2) N(2) 9.4(7) 1_555 1_555 1_555 1_555 yes
S(2) Ru(1) P(1) O(1) -156.0(5) 1_555 1_555 1_555 1_555 yes
S(2) Ru(1) P(1) O(2) 84.9(5) 1_555 1_555 1_555 1_555 yes
S(2) Ru(1) P(1) O(3) -38.7(5) 1_555 1_555 1_555 1_555 yes
S(2) Ru(1) P(2) O(4) 137.8(4) 1_555 1_555 1_555 1_555 yes
S(2) Ru(1) P(2) O(5) -92.9(4) 1_555 1_555 1_555 1_555 yes
S(2) Ru(1) P(2) O(6) 22.7(4) 1_555 1_555 1_555 1_555 yes
S(2) Ru(1) N(1) C(13) -39(8) 1_555 1_555 1_555 1_555 yes
S(2) Ru(2) P(3) O(7) -50.5(5) 1_555 1_555 1_555 1_555 yes
S(2) Ru(2) P(3) O(8) 74.4(5) 1_555 1_555 1_555 1_555 yes
S(2) Ru(2) P(3) O(9) -168.0(4) 1_555 1_555 1_555 1_555 yes
S(2) Ru(2) P(4) O(10) 84.5(6) 1_555 1_555 1_555 1_555 yes
S(2) Ru(2) P(4) O(11a) 178(1) 1_555 1_555 1_555 1_555 yes
S(2) Ru(2) P(4) O(11b) -133(1) 1_555 1_555 1_555 1_555 yes
S(2) Ru(2) P(4) O(12a) -57(1) 1_555 1_555 1_555 1_555 yes
S(2) Ru(2) P(4) O(12b) -17.5(7) 1_555 1_555 1_555 1_555 yes
S(2) Ru(2) N(2) C(15) 17(8) 1_555 1_555 1_555 1_555 yes
S(2) S(1) Ru(1) P(1) 174.5(1) 1_555 1_555 1_555 1_555 yes
S(2) S(1) Ru(1) P(2) -90.0(1) 1_555 1_555 1_555 1_555 yes
S(2) S(1) Ru(1) N(1) 5.8(8) 1_555 1_555 1_555 1_555 yes
S(2) S(1) Ru(2) P(3) -15.0(3) 1_555 1_555 1_555 1_555 yes
S(2) S(1) Ru(2) P(4) 92.8(1) 1_555 1_555 1_555 1_555 yes
S(2) S(1) Ru(2) N(2) -175.8(3) 1_555 1_555 1_555 1_555 yes
P(1) Ru(1) P(2) O(4) -65.1(4) 1_555 1_555 1_555 1_555 yes
P(1) Ru(1) P(2) O(5) 64.3(4) 1_555 1_555 1_555 1_555 yes
P(1) Ru(1) P(2) O(6) 179.9(4) 1_555 1_555 1_555 1_555 yes
P(1) Ru(1) N(1) C(13) 146(8) 1_555 1_555 1_555 1_555 yes
P(2) Ru(1) P(1) O(1) 99.8(4) 1_555 1_555 1_555 1_555 yes
P(2) Ru(1) P(1) O(2) -19.3(4) 1_555 1_555 1_555 1_555 yes
P(2) Ru(1) P(1) O(3) -142.9(4) 1_555 1_555 1_555 1_555 yes
P(2) Ru(1) N(1) C(13) 51(8) 1_555 1_555 1_555 1_555 yes
P(3) Ru(2) P(4) O(10) -166.3(6) 1_555 1_555 1_555 1_555 yes
P(3) Ru(2) P(4) O(11a) -71(1) 1_555 1_555 1_555 1_555 yes
P(3) Ru(2) P(4) O(11b) -24(1) 1_555 1_555 1_555 1_555 yes
P(3) Ru(2) P(4) O(12a) 51(1) 1_555 1_555 1_555 1_555 yes
P(3) Ru(2) P(4) O(12b) 91.7(7) 1_555 1_555 1_555 1_555 yes
P(3) Ru(2) N(2) C(15) -147(7) 1_555 1_555 1_555 1_555 yes
P(4) Ru(2) P(3) O(7) -145.5(5) 1_555 1_555 1_555 1_555 yes
P(4) Ru(2) P(3) O(8) -20.7(5) 1_555 1_555 1_555 1_555 yes
P(4) Ru(2) P(3) O(9) 96.9(4) 1_555 1_555 1_555 1_555 yes
P(4) Ru(2) N(2) C(15) 117(7) 1_555 1_555 1_555 1_555 yes
P(4) O(11a) C(11) O(11b) 37(2) 1_555 1_555 1_555 1_555 yes
P(4) O(11b) C(11) O(11a) -35(1) 1_555 1_555 1_555 1_555 yes
P(4) O(12a) C(12) O(12b) 56(2) 1_555 1_555 1_555 1_555 yes
P(4) O(12b) C(12) O(12a) -43(1) 1_555 1_555 1_555 1_555 yes
O(1) P(1) Ru(1) N(1) 9.2(5) 1_555 1_555 1_555 1_555 yes
O(1) P(1) O(2) C(2) 49(1) 1_555 1_555 1_555 1_555 yes
O(1) P(1) O(3) C(3) -179.8(10) 1_555 1_555 1_555 1_555 yes
O(2) P(1) Ru(1) N(1) -109.9(5) 1_555 1_555 1_555 1_555 yes
O(2) P(1) O(1) C(1) -167(1) 1_555 1_555 1_555 1_555 yes
O(2) P(1) O(3) C(3) -77(1) 1_555 1_555 1_555 1_555 yes
O(3) P(1) Ru(1) N(1) 126.4(5) 1_555 1_555 1_555 1_555 yes
O(3) P(1) O(1) C(1) -61(1) 1_555 1_555 1_555 1_555 yes
O(3) P(1) O(2) C(2) -51(1) 1_555 1_555 1_555 1_555 yes
O(4) P(2) Ru(1) N(1) 29.7(5) 1_555 1_555 1_555 1_555 yes
O(4) P(2) O(5) C(5) -50(1) 1_555 1_555 1_555 1_555 yes
O(4) P(2) O(6) C(6) -68.3(10) 1_555 1_555 1_555 1_555 yes
O(5) P(2) Ru(1) N(1) 159.1(4) 1_555 1_555 1_555 1_555 yes
O(5) P(2) O(4) C(4) -66(1) 1_555 1_555 1_555 1_555 yes
O(5) P(2) O(6) C(6) -176.2(9) 1_555 1_555 1_555 1_555 yes
O(6) P(2) Ru(1) N(1) -85.4(5) 1_555 1_555 1_555 1_555 yes
O(6) P(2) O(4) C(4) -168(1) 1_555 1_555 1_555 1_555 yes
O(6) P(2) O(5) C(5) 49.7(10) 1_555 1_555 1_555 1_555 yes
O(7) P(3) Ru(2) N(2) 123.0(5) 1_555 1_555 1_555 1_555 yes
O(7) P(3) O(8) C(8) -50(1) 1_555 1_555 1_555 1_555 yes
O(7) P(3) O(9) C(9) -63(1) 1_555 1_555 1_555 1_555 yes
O(8) P(3) Ru(2) N(2) -112.1(6) 1_555 1_555 1_555 1_555 yes
O(8) P(3) O(7) C(7) -80(1) 1_555 1_555 1_555 1_555 yes
O(8) P(3) O(9) C(9) -170(1) 1_555 1_555 1_555 1_555 yes
O(9) P(3) Ru(2) N(2) 5.5(5) 1_555 1_555 1_555 1_555 yes
O(9) P(3) O(7) C(7) 177(1) 1_555 1_555 1_555 1_555 yes
O(9) P(3) O(8) C(8) 50(1) 1_555 1_555 1_555 1_555 yes
O(10) P(4) Ru(2) N(2) -70.2(6) 1_555 1_555 1_555 1_555 yes
O(10) P(4) O(11a) C(11) -170(2) 1_555 1_555 1_555 1_555 yes
O(10) P(4) O(11b) C(11) 85(1) 1_555 1_555 1_555 1_555 yes
O(10) P(4) O(12a) C(12) -109(2) 1_555 1_555 1_555 1_555 yes
O(10) P(4) O(12b) C(12) 175(1) 1_555 1_555 1_555 1_555 yes
O(11a) P(4) Ru(2) N(2) 24(1) 1_555 1_555 1_555 1_555 yes
O(11a) P(4) O(10) C(10) 68(1) 1_555 1_555 1_555 1_555 yes
O(11a) P(4) O(11b) C(11) 31(1) 1_555 1_555 1_555 1_555 yes
O(11a) P(4) O(12a) C(12) 160(2) 1_555 1_555 1_555 1_555 yes
O(11a) P(4) O(12b) C(12) 88(2) 1_555 1_555 1_555 1_555 yes
O(11b) P(4) Ru(2) N(2) 71(1) 1_555 1_555 1_555 1_555 yes
O(11b) P(4) O(10) C(10) 35(1) 1_555 1_555 1_555 1_555 yes
O(11b) P(4) O(11a) C(11) -38(2) 1_555 1_555 1_555 1_555 yes
O(11b) P(4) O(12a) C(12) 145(2) 1_555 1_555 1_555 1_555 yes
O(11b) P(4) O(12b) C(12) 60(1) 1_555 1_555 1_555 1_555 yes
O(12a) P(4) Ru(2) N(2) 147(1) 1_555 1_555 1_555 1_555 yes
O(12a) P(4) O(10) C(10) -28(1) 1_555 1_555 1_555 1_555 yes
O(12a) P(4) O(11a) C(11) -58(2) 1_555 1_555 1_555 1_555 yes
O(12a) P(4) O(11b) C(11) -171(2) 1_555 1_555 1_555 1_555 yes
O(12a) P(4) O(12b) C(12) 48(1) 1_555 1_555 1_555 1_555 yes
O(12b) P(4) Ru(2) N(2) -172.2(8) 1_555 1_555 1_555 1_555 yes
O(12b) P(4) O(10) C(10) -60(1) 1_555 1_555 1_555 1_555 yes
O(12b) P(4) O(11a) C(11) -81(2) 1_555 1_555 1_555 1_555 yes
O(12b) P(4) O(11b) C(11) -179(1) 1_555 1_555 1_555 1_555 yes
O(12b) P(4) O(12a) C(12) -49(2) 1_555 1_555 1_555 1_555 yes
